data_1546301
loop_
_publ_author_name
'Ni, Huanzhen'
'Yu, Zhaoyuan'
'Yao, Weijun'
'Lan, Yu'
'Ullah, Nisar'
'Lu, Yixin'

_publ_section_title
;
 Catalyst-controlled regioselectivity in phosphine catalysis: synthesis of
 spirocyclic benzofuranones via regiodivergent [3+2] annulations of
 aurones and an allenoate\a\a
;
_journal_name_full 'Chem. Sci.'
_journal_paper_doi 10.1039/C7SC02176C
_journal_year 2017
_chemical_absolute_configuration ad
_chemical_formula_sum 'C23 H21 Cl O4'
_chemical_formula_weight 396.85
_space_group_crystal_system orthorhombic
_space_group_IT_number 19
_space_group_name_Hall 'P 2ac 2ab'
_space_group_name_H-M_alt 'P 21 21 21'
_symmetry_space_group_name_Hall 'P 2ac 2ab'
_symmetry_space_group_name_H-M 'P 21 21 21'
_atom_sites_solution_hydrogens geom
_audit_creation_method SHELXL-2014/7
_audit_update_record
;
2016-11-17 deposited with the CCDC.
2017-06-07 downloaded from the CCDC.
;
_cell_angle_alpha 90
_cell_angle_beta 90
_cell_angle_gamma 90
_cell_formula_units_Z 8
_cell_length_a 6.1914(2)
_cell_length_b 19.1212(5)
_cell_length_c 33.9479(10)
_cell_measurement_reflns_used 9913
_cell_measurement_temperature 100(2)
_cell_measurement_theta_max 69.93
_cell_measurement_theta_min 2.60
_cell_volume 4019.0(2)
_computing_cell_refinement 'Bruker SAINT'
_computing_data_collection 'Bruker APEX2'
_computing_data_reduction 'Bruker SAINT'
_computing_molecular_graphics 'Bruker SHELXTL'
_computing_publication_material 'Bruker SHELXTL'
_computing_structure_refinement 'SHELXL-2014/7 (Sheldrick, 2014)'
_computing_structure_solution 'SHELXS-97 (Sheldrick 2008)'
_diffrn_ambient_temperature 100(2)
_diffrn_measured_fraction_theta_full 1.000
_diffrn_measured_fraction_theta_max 0.998
_diffrn_measurement_device_type 'Bruker D8 Venture'
_diffrn_measurement_method '\f and \w scans'
_diffrn_radiation_type CuK\a
_diffrn_radiation_wavelength 1.54178
_diffrn_reflns_av_R_equivalents 0.0497
_diffrn_reflns_av_unetI/netI 0.0436
_diffrn_reflns_Laue_measured_fraction_full 1.000
_diffrn_reflns_Laue_measured_fraction_max 0.998
_diffrn_reflns_limit_h_max 7
_diffrn_reflns_limit_h_min -4
_diffrn_reflns_limit_k_max 23
_diffrn_reflns_limit_k_min -23
_diffrn_reflns_limit_l_max 41
_diffrn_reflns_limit_l_min -41
_diffrn_reflns_number 31620
_diffrn_reflns_point_group_measured_fraction_full 0.994
_diffrn_reflns_point_group_measured_fraction_max 0.989
_diffrn_reflns_theta_full 67.679
_diffrn_reflns_theta_max 70.099
_diffrn_reflns_theta_min 2.603
_exptl_absorpt_coefficient_mu 1.898
_exptl_absorpt_correction_T_max 0.7533
_exptl_absorpt_correction_T_min 0.4952
_exptl_absorpt_correction_type multi-scan
_exptl_absorpt_process_details 'Sadabs, (Sheldrick 2012)'
_exptl_crystal_colour Colourless
_exptl_crystal_density_diffrn 1.312
_exptl_crystal_density_meas ?
_exptl_crystal_density_method 'Not Measured'
_exptl_crystal_description Rod
_exptl_crystal_F_000 1664
_exptl_crystal_size_max 0.440
_exptl_crystal_size_mid 0.115
_exptl_crystal_size_min 0.102
_refine_diff_density_max 0.235
_refine_diff_density_min -0.228
_refine_diff_density_rms 0.040
_refine_ls_abs_structure_details
; 
 Flack x determined using 2671 quotients [(I+)-(I-)]/[(I+)+(I-)] 
 (Parsons, Flack and Wagner, Acta Cryst. B69 (2013) 249-259). 
;
_refine_ls_abs_structure_Flack 0.016(6)
_refine_ls_extinction_method none
_refine_ls_goodness_of_fit_ref 1.035
_refine_ls_hydrogen_treatment constr
_refine_ls_matrix_type full
_refine_ls_number_parameters 511
_refine_ls_number_reflns 7571
_refine_ls_number_restraints 0
_refine_ls_restrained_S_all 1.035
_refine_ls_R_factor_all 0.0381
_refine_ls_R_factor_gt 0.0316
_refine_ls_shift/su_max 0.001
_refine_ls_shift/su_mean 0.000
_refine_ls_structure_factor_coef Fsqd
_refine_ls_weighting_details 'w=1/[\s^2^(Fo^2^)+(0.0262P)^2^+0.8078P] where P=(Fo^2^+2Fc^2^)/3'
_refine_ls_weighting_scheme calc
_refine_ls_wR_factor_gt 0.0682
_refine_ls_wR_factor_ref 0.0709
_reflns_Friedel_coverage 0.731
_reflns_Friedel_fraction_full 0.985
_reflns_Friedel_fraction_max 0.977
_reflns_number_gt 6865
_reflns_number_total 7571
_reflns_threshold_expression 'I > 2\s(I)'
_cod_data_source_file c7sc02176c2.cif
_cod_data_source_block G495
_cod_depositor_comments
;
The following automatic conversions were performed:

'_exptl_absorpt_correction_type' value 'Multi-scan' changed to
'multi-scan' according to
/home/data/users/saulius/crontab/automatic-downloads/rss-feeds/RSC/lib/dictionaries/cif_core.dic
dictionary named 'cif_core.dic' version 2.4.2 from 2011-04-26.

'_exptl_crystal_density_meas' value 'Not Measured' was changed to '?'
- the value is perceived as not measured.

Automatic conversion script
Id: cif_fix_values 4973 2017-02-22 13:04:09Z antanas 
;
_cod_database_code 1546301
_shelx_shelxl_version_number 2014/7
_shelx_space_group_comment
; 
The symmetry employed for this shelxl refinement is uniquely defined 
by the following loop, which should always be used as a source of 
symmetry information in preference to the above space-group names. 
They are only intended as comments. 
;
_shelx_estimated_absorpt_t_min 0.489
_shelx_estimated_absorpt_t_max 0.830

loop_
_space_group_symop_operation_xyz
'x, y, z'
'-x+1/2, -y, z+1/2'
'-x, y+1/2, -z+1/2'
'x+1/2, -y+1/2, -z'

loop_
_atom_site_label
_atom_site_type_symbol
_atom_site_fract_x
_atom_site_fract_y
_atom_site_fract_z
_atom_site_U_iso_or_equiv
_atom_site_adp_type
_atom_site_occupancy
_atom_site_site_symmetry_order
_atom_site_calc_flag
_atom_site_refinement_flags_posn
_atom_site_refinement_flags_adp
Cl1 Cl 1.19798(11) 0.43055(3) 0.31314(2) 0.02477(14) Uani 1 1 d . .
Cl2 Cl 0.17865(12) 0.71431(3) 0.52843(2) 0.02895(16) Uani 1 1 d . .
O1 O 0.8772(3) 0.71383(9) 0.22417(5) 0.0174(4) Uani 1 1 d . .
O2 O 1.3192(3) 0.74967(9) 0.16115(5) 0.0221(4) Uani 1 1 d . .
O3 O 0.5950(3) 0.53404(8) 0.11637(5) 0.0203(4) Uani 1 1 d . .
O4 O 0.8777(3) 0.48438(9) 0.14818(5) 0.0248(4) Uani 1 1 d . .
O5 O 0.5358(3) 0.40874(8) 0.47136(5) 0.0164(4) Uani 1 1 d . .
O6 O 0.0906(3) 0.34563(9) 0.41635(5) 0.0197(4) Uani 1 1 d . .
O7 O 0.4271(3) 0.59676(9) 0.36955(6) 0.0256(4) Uani 1 1 d . .
O8 O 0.7754(3) 0.57423(9) 0.35446(6) 0.0312(5) Uani 1 1 d . .
C1 C 0.9810(4) 0.70395(12) 0.18614(7) 0.0151(5) Uani 1 1 d . .
C2 C 1.0189(4) 0.62484(11) 0.17692(7) 0.0141(5) Uani 1 1 d . .
H2 H 1.1478 0.6219 0.1592 0.017 Uiso 1 1 calc R U
C3 C 0.8216(4) 0.60736(12) 0.15207(7) 0.0146(5) Uani 1 1 d . .
C4 C 0.7197(4) 0.66430(12) 0.13968(7) 0.0172(5) Uani 1 1 d . .
H4 H 0.5948 0.6634 0.1234 0.021 Uiso 1 1 calc R U
C5 C 0.8239(4) 0.73001(12) 0.15424(7) 0.0171(5) Uani 1 1 d . .
H5A H 0.7153 0.7623 0.1655 0.021 Uiso 1 1 calc R U
H5B H 0.9022 0.7541 0.1328 0.021 Uiso 1 1 calc R U
C6 C 1.1877(4) 0.74751(11) 0.18771(7) 0.0157(5) Uani 1 1 d . .
C7 C 1.1780(4) 0.78522(12) 0.22474(7) 0.0174(5) Uani 1 1 d . .
C8 C 1.3098(5) 0.83688(13) 0.24135(8) 0.0252(6) Uani 1 1 d . .
H8 H 1.4400 0.8510 0.2288 0.030 Uiso 1 1 calc R U
C9 C 1.2454(5) 0.86665(14) 0.27633(8) 0.0308(7) Uani 1 1 d . .
H9 H 1.3327 0.9016 0.2883 0.037 Uiso 1 1 calc R U
C10 C 1.0534(5) 0.84611(13) 0.29446(8) 0.0294(7) Uani 1 1 d . .
H10 H 1.0114 0.8682 0.3183 0.035 Uiso 1 1 calc R U
C11 C 0.9219(5) 0.79444(13) 0.27877(8) 0.0242(6) Uani 1 1 d . .
H11 H 0.7922 0.7802 0.2914 0.029 Uiso 1 1 calc R U
C12 C 0.9899(4) 0.76450(12) 0.24358(7) 0.0169(5) Uani 1 1 d . .
C13 C 1.0633(4) 0.57838(12) 0.21207(7) 0.0145(5) Uani 1 1 d . .
C14 C 1.2662(4) 0.54882(12) 0.21678(8) 0.0183(5) Uani 1 1 d . .
H14 H 1.3772 0.5595 0.1984 0.022 Uiso 1 1 calc R U
C15 C 1.3100(4) 0.50367(13) 0.24804(7) 0.0204(5) Uani 1 1 d . .
H15 H 1.4494 0.4836 0.2511 0.025 Uiso 1 1 calc R U
C16 C 1.1473(4) 0.48866(12) 0.27436(7) 0.0181(5) Uani 1 1 d . .
C17 C 0.9443(4) 0.51800(12) 0.27083(7) 0.0184(5) Uani 1 1 d . .
H17 H 0.8344 0.5076 0.2895 0.022 Uiso 1 1 calc R U
C18 C 0.9039(4) 0.56295(13) 0.23961(7) 0.0167(5) Uani 1 1 d . .
H18 H 0.7650 0.5836 0.2370 0.020 Uiso 1 1 calc R U
C19 C 0.7712(4) 0.53478(12) 0.13921(7) 0.0162(5) Uani 1 1 d . .
C20 C 0.5174(4) 0.46900(13) 0.09721(8) 0.0208(6) Uani 1 1 d . .
C21 C 0.4372(5) 0.41859(15) 0.12820(9) 0.0322(7) Uani 1 1 d . .
H21A H 0.5601 0.4005 0.1433 0.048 Uiso 1 1 calc R U
H21B H 0.3617 0.3797 0.1154 0.048 Uiso 1 1 calc R U
H21C H 0.3377 0.4429 0.1460 0.048 Uiso 1 1 calc R U
C22 C 0.6930(5) 0.43883(15) 0.07143(9) 0.0316(7) Uani 1 1 d . .
H22A H 0.7507 0.4756 0.0543 0.047 Uiso 1 1 calc R U
H22B H 0.6331 0.4010 0.0553 0.047 Uiso 1 1 calc R U
H22C H 0.8092 0.4203 0.0880 0.047 Uiso 1 1 calc R U
C23 C 0.3310(5) 0.49595(14) 0.07261(9) 0.0309(7) Uani 1 1 d . .
H23A H 0.2246 0.5185 0.0898 0.046 Uiso 1 1 calc R U
H23B H 0.2628 0.4568 0.0587 0.046 Uiso 1 1 calc R U
H23C H 0.3849 0.5300 0.0534 0.046 Uiso 1 1 calc R U
C24 C 0.4262(4) 0.40409(12) 0.43348(7) 0.0141(5) Uani 1 1 d . .
C25 C 0.3742(4) 0.47808(12) 0.41647(7) 0.0146(5) Uani 1 1 d . .
H25 H 0.2447 0.4730 0.3991 0.018 Uiso 1 1 calc R U
C26 C 0.5664(4) 0.49086(13) 0.38995(7) 0.0165(5) Uani 1 1 d . .
C27 C 0.6794(4) 0.43294(13) 0.38319(7) 0.0188(5) Uani 1 1 d . .
H27 H 0.8057 0.4311 0.3673 0.023 Uiso 1 1 calc R U
C28 C 0.5832(4) 0.37127(12) 0.40362(7) 0.0178(5) Uani 1 1 d . .
H28A H 0.6959 0.3435 0.4171 0.021 Uiso 1 1 calc R U
H28B H 0.5056 0.3408 0.3848 0.021 Uiso 1 1 calc R U
C29 C 0.2212(4) 0.36181(11) 0.44150(7) 0.0142(5) Uani 1 1 d . .
C30 C 0.2241(4) 0.34603(12) 0.48350(7) 0.0163(5) Uani 1 1 d . .
C31 C 0.0810(5) 0.30947(12) 0.50759(8) 0.0213(6) Uani 1 1 d . .
H31 H -0.0509 0.2914 0.4975 0.026 Uiso 1 1 calc R U
C32 C 0.1374(5) 0.30039(13) 0.54658(8) 0.0258(7) Uani 1 1 d . .
H32 H 0.0425 0.2761 0.5638 0.031 Uiso 1 1 calc R U
C33 C 0.3324(5) 0.32653(13) 0.56094(8) 0.0270(6) Uani 1 1 d . .
H33 H 0.3683 0.3187 0.5878 0.032 Uiso 1 1 calc R U
C34 C 0.4755(5) 0.36342(13) 0.53754(7) 0.0222(6) Uani 1 1 d . .
H34 H 0.6079 0.3810 0.5476 0.027 Uiso 1 1 calc R U
C35 C 0.4148(4) 0.37348(12) 0.49833(7) 0.0168(5) Uani 1 1 d . .
C36 C 0.3240(4) 0.53497(12) 0.44597(7) 0.0145(5) Uani 1 1 d . .
C37 C 0.4846(4) 0.56268(12) 0.47010(7) 0.0163(5) Uani 1 1 d . .
H37 H 0.6257 0.5432 0.4694 0.020 Uiso 1 1 calc R U
C38 C 0.4414(4) 0.61820(12) 0.49503(7) 0.0186(5) Uani 1 1 d . .
H38 H 0.5519 0.6372 0.5112 0.022 Uiso 1 1 calc R U
C39 C 0.2347(4) 0.64566(12) 0.49598(7) 0.0197(6) Uani 1 1 d . .
C40 C 0.0725(4) 0.61959(12) 0.47260(8) 0.0202(5) Uani 1 1 d . .
H40 H -0.0683 0.6393 0.4735 0.024 Uiso 1 1 calc R U
C41 C 0.1184(4) 0.56368(13) 0.44757(7) 0.0187(5) Uani 1 1 d . .
H41 H 0.0073 0.5450 0.4314 0.022 Uiso 1 1 calc R U
C42 C 0.6058(4) 0.55850(13) 0.36945(7) 0.0184(5) Uani 1 1 d . .
C43 C 0.4183(5) 0.66745(13) 0.35215(8) 0.0238(6) Uani 1 1 d . .
C44 C 0.4510(8) 0.66255(16) 0.30821(9) 0.0553(12) Uani 1 1 d . .
H44A H 0.6003 0.6487 0.3027 0.083 Uiso 1 1 calc R U
H44B H 0.4220 0.7082 0.2961 0.083 Uiso 1 1 calc R U
H44C H 0.3520 0.6276 0.2973 0.083 Uiso 1 1 calc R U
C45 C 0.5814(6) 0.71384(15) 0.37134(10) 0.0402(8) Uani 1 1 d . .
H45A H 0.5671 0.7105 0.4000 0.060 Uiso 1 1 calc R U
H45B H 0.5572 0.7623 0.3631 0.060 Uiso 1 1 calc R U
H45C H 0.7269 0.6992 0.3635 0.060 Uiso 1 1 calc R U
C46 C 0.1913(6) 0.69047(19) 0.36202(15) 0.0690(14) Uani 1 1 d . .
H46A H 0.0876 0.6582 0.3500 0.103 Uiso 1 1 calc R U
H46B H 0.1670 0.7378 0.3518 0.103 Uiso 1 1 calc R U
H46C H 0.1720 0.6904 0.3907 0.103 Uiso 1 1 calc R U

loop_
_atom_site_aniso_label
_atom_site_aniso_U_11
_atom_site_aniso_U_22
_atom_site_aniso_U_33
_atom_site_aniso_U_23
_atom_site_aniso_U_13
_atom_site_aniso_U_12
Cl1 0.0304(3) 0.0267(3) 0.0172(3) 0.0063(3) -0.0044(3) 0.0037(3)
Cl2 0.0355(4) 0.0219(3) 0.0295(3) -0.0090(3) 0.0092(3) 0.0010(3)
O1 0.0176(9) 0.0196(8) 0.0149(8) -0.0030(7) 0.0035(7) -0.0033(7)
O2 0.0169(9) 0.0249(9) 0.0245(9) 0.0012(8) 0.0073(8) -0.0014(8)
O3 0.0217(9) 0.0167(8) 0.0225(9) -0.0051(7) -0.0098(8) 0.0010(7)
O4 0.0272(10) 0.0195(9) 0.0278(10) -0.0014(8) -0.0113(8) 0.0051(8)
O5 0.0145(8) 0.0206(8) 0.0142(8) 0.0014(7) -0.0037(7) -0.0013(7)
O6 0.0178(9) 0.0218(9) 0.0195(9) -0.0040(7) -0.0040(8) -0.0010(7)
O7 0.0200(9) 0.0261(9) 0.0306(10) 0.0151(8) 0.0002(8) -0.0001(8)
O8 0.0302(11) 0.0239(9) 0.0395(11) 0.0022(9) 0.0216(10) -0.0002(9)
C1 0.0147(12) 0.0184(11) 0.0122(11) -0.0015(9) 0.0038(10) -0.0004(10)
C2 0.0145(11) 0.0155(11) 0.0123(11) -0.0017(9) 0.0005(10) 0.0005(10)
C3 0.0143(11) 0.0191(11) 0.0103(11) 0.0005(9) 0.0003(10) -0.0001(10)
C4 0.0162(12) 0.0226(12) 0.0129(12) 0.0002(10) -0.0010(10) 0.0011(11)
C5 0.0160(12) 0.0180(12) 0.0173(12) 0.0014(9) -0.0010(11) 0.0004(10)
C6 0.0134(11) 0.0161(11) 0.0175(12) 0.0017(10) -0.0018(11) 0.0016(10)
C7 0.0193(12) 0.0164(11) 0.0166(12) 0.0032(10) -0.0046(11) -0.0020(11)
C8 0.0288(14) 0.0218(12) 0.0249(14) 0.0048(11) -0.0071(13) -0.0075(12)
C9 0.0457(19) 0.0211(12) 0.0254(14) -0.0007(11) -0.0123(14) -0.0074(13)
C10 0.0507(19) 0.0209(13) 0.0165(13) -0.0017(11) -0.0025(14) -0.0005(14)
C11 0.0330(15) 0.0219(13) 0.0177(13) 0.0014(10) 0.0043(12) 0.0023(12)
C12 0.0206(13) 0.0151(11) 0.0151(12) 0.0030(9) -0.0033(11) 0.0002(10)
C13 0.0167(12) 0.0149(11) 0.0118(11) -0.0027(9) -0.0027(10) -0.0010(10)
C14 0.0150(12) 0.0217(12) 0.0182(12) 0.0015(10) 0.0002(11) 0.0012(10)
C15 0.0149(12) 0.0228(12) 0.0236(13) 0.0010(10) -0.0028(12) 0.0047(11)
C16 0.0246(14) 0.0169(11) 0.0129(12) 0.0009(9) -0.0064(11) -0.0008(11)
C17 0.0199(13) 0.0203(12) 0.0151(12) 0.0003(10) 0.0034(11) -0.0008(11)
C18 0.0135(11) 0.0213(12) 0.0153(12) 0.0005(10) -0.0009(10) 0.0010(10)
C19 0.0163(12) 0.0213(12) 0.0112(11) -0.0006(10) -0.0009(10) -0.0012(10)
C20 0.0220(13) 0.0188(12) 0.0217(13) -0.0078(10) -0.0054(11) -0.0024(11)
C21 0.0358(16) 0.0274(14) 0.0333(16) 0.0001(12) -0.0040(14) -0.0094(13)
C22 0.0292(15) 0.0360(15) 0.0296(15) -0.0144(13) -0.0056(14) -0.0002(15)
C23 0.0303(15) 0.0252(13) 0.0371(16) -0.0071(12) -0.0172(14) -0.0005(13)
C24 0.0121(11) 0.0171(11) 0.0133(11) -0.0007(9) -0.0031(10) 0.0021(10)
C25 0.0153(12) 0.0166(11) 0.0120(11) 0.0013(9) -0.0017(10) 0.0017(10)
C26 0.0153(12) 0.0213(12) 0.0128(12) -0.0009(10) -0.0012(10) -0.0006(11)
C27 0.0144(11) 0.0279(13) 0.0143(12) -0.0021(10) 0.0013(10) 0.0010(12)
C28 0.0146(12) 0.0194(11) 0.0194(13) -0.0025(10) 0.0005(11) 0.0026(10)
C29 0.0153(12) 0.0118(10) 0.0154(12) -0.0032(9) 0.0012(10) 0.0047(10)
C30 0.0182(12) 0.0143(11) 0.0163(12) -0.0021(9) 0.0018(10) 0.0025(10)
C31 0.0260(14) 0.0154(11) 0.0226(14) -0.0017(10) 0.0070(12) 0.0016(11)
C32 0.0395(18) 0.0182(12) 0.0197(14) 0.0019(10) 0.0116(13) 0.0010(12)
C33 0.0464(18) 0.0194(12) 0.0151(13) 0.0004(10) -0.0014(13) 0.0078(13)
C34 0.0293(14) 0.0207(12) 0.0166(13) -0.0020(10) -0.0043(12) 0.0040(11)
C35 0.0196(12) 0.0132(11) 0.0177(12) -0.0016(9) 0.0004(11) 0.0044(10)
C36 0.0146(11) 0.0166(11) 0.0122(11) 0.0026(9) 0.0029(10) -0.0007(10)
C37 0.0137(11) 0.0179(11) 0.0172(12) 0.0013(10) 0.0021(10) 0.0019(10)
C38 0.0203(13) 0.0195(12) 0.0159(12) 0.0022(10) -0.0028(11) -0.0045(11)
C39 0.0270(14) 0.0140(11) 0.0180(12) -0.0011(9) 0.0090(11) 0.0005(10)
C40 0.0154(12) 0.0197(12) 0.0256(13) 0.0003(11) 0.0040(11) 0.0030(10)
C41 0.0140(12) 0.0212(12) 0.0210(13) 0.0005(11) -0.0009(10) -0.0007(11)
C42 0.0223(13) 0.0208(12) 0.0123(12) -0.0022(10) 0.0018(11) -0.0004(11)
C43 0.0235(13) 0.0203(12) 0.0276(14) 0.0114(11) -0.0037(12) -0.0038(11)
C44 0.112(4) 0.0255(15) 0.0289(17) 0.0088(14) -0.020(2) -0.011(2)
C45 0.0450(19) 0.0254(14) 0.050(2) -0.0112(14) -0.0146(17) 0.0050(15)
C46 0.0277(17) 0.052(2) 0.127(4) 0.057(2) 0.011(2) 0.0104(18)

loop_
_atom_type_symbol
_atom_type_description
_atom_type_scat_dispersion_real
_atom_type_scat_dispersion_imag
_atom_type_scat_source
C C 0.0181 0.0091 'International Tables Vol C Tables 4.2.6.8 and 6.1.1.4'
H H 0.0000 0.0000 'International Tables Vol C Tables 4.2.6.8 and 6.1.1.4'
O O 0.0492 0.0322 'International Tables Vol C Tables 4.2.6.8 and 6.1.1.4'
Cl Cl 0.3639 0.7018 'International Tables Vol C Tables 4.2.6.8 and 6.1.1.4'

loop_
_geom_angle_atom_site_label_1
_geom_angle_atom_site_label_2
_geom_angle_atom_site_label_3
_geom_angle
C12 O1 C1 107.17(18)
C19 O3 C20 121.80(19)
C35 O5 C24 107.87(18)
C42 O7 C43 122.3(2)
O1 C1 C6 105.56(18)
O1 C1 C5 107.65(19)
C6 C1 C5 112.17(19)
O1 C1 C2 111.72(18)
C6 C1 C2 114.15(19)
C5 C1 C2 105.52(19)
C13 C2 C3 117.01(19)
C13 C2 C1 115.96(19)
C3 C2 C1 101.72(19)
C13 C2 H2 107.2
C3 C2 H2 107.2
C1 C2 H2 107.2
C4 C3 C19 124.9(2)
C4 C3 C2 112.2(2)
C19 C3 C2 122.4(2)
C3 C4 C5 112.3(2)
C3 C4 H4 123.8
C5 C4 H4 123.8
C4 C5 C1 103.47(19)
C4 C5 H5A 111.1
C1 C5 H5A 111.1
C4 C5 H5B 111.1
C1 C5 H5B 111.1
H5A C5 H5B 109.0
O2 C6 C7 130.8(2)
O2 C6 C1 123.6(2)
C7 C6 C1 105.5(2)
C12 C7 C8 120.4(2)
C12 C7 C6 107.0(2)
C8 C7 C6 132.5(2)
C9 C8 C7 118.1(3)
C9 C8 H8 121.0
C7 C8 H8 121.0
C8 C9 C10 120.7(3)
C8 C9 H9 119.6
C10 C9 H9 119.6
C11 C10 C9 122.1(3)
C11 C10 H10 118.9
C9 C10 H10 118.9
C10 C11 C12 116.5(3)
C10 C11 H11 121.8
C12 C11 H11 121.8
O1 C12 C7 114.2(2)
O1 C12 C11 123.6(2)
C7 C12 C11 122.2(2)
C14 C13 C18 118.6(2)
C14 C13 C2 119.7(2)
C18 C13 C2 121.7(2)
C13 C14 C15 121.1(2)
C13 C14 H14 119.5
C15 C14 H14 119.5
C16 C15 C14 118.7(2)
C16 C15 H15 120.6
C14 C15 H15 120.6
C15 C16 C17 121.7(2)
C15 C16 Cl1 119.3(2)
C17 C16 Cl1 119.1(2)
C16 C17 C18 118.8(2)
C16 C17 H17 120.6
C18 C17 H17 120.6
C17 C18 C13 121.1(2)
C17 C18 H18 119.4
C13 C18 H18 119.4
O4 C19 O3 125.7(2)
O4 C19 C3 123.8(2)
O3 C19 C3 110.5(2)
O3 C20 C22 109.9(2)
O3 C20 C21 109.6(2)
C22 C20 C21 113.4(2)
O3 C20 C23 101.74(19)
C22 C20 C23 111.0(2)
C21 C20 C23 110.5(2)
C20 C21 H21A 109.5
C20 C21 H21B 109.5
H21A C21 H21B 109.5
C20 C21 H21C 109.5
H21A C21 H21C 109.5
H21B C21 H21C 109.5
C20 C22 H22A 109.5
C20 C22 H22B 109.5
H22A C22 H22B 109.5
C20 C22 H22C 109.5
H22A C22 H22C 109.5
H22B C22 H22C 109.5
C20 C23 H23A 109.5
C20 C23 H23B 109.5
H23A C23 H23B 109.5
C20 C23 H23C 109.5
H23A C23 H23C 109.5
H23B C23 H23C 109.5
O5 C24 C29 105.18(18)
O5 C24 C28 108.18(19)
C29 C24 C28 115.23(19)
O5 C24 C25 111.54(18)
C29 C24 C25 111.95(19)
C28 C24 C25 104.84(19)
C36 C25 C26 116.1(2)
C36 C25 C24 116.71(19)
C26 C25 C24 101.80(19)
C36 C25 H25 107.2
C26 C25 H25 107.2
C24 C25 H25 107.2
C27 C26 C42 123.8(2)
C27 C26 C25 112.5(2)
C42 C26 C25 123.2(2)
C26 C27 C28 111.6(2)
C26 C27 H27 124.2
C28 C27 H27 124.2
C27 C28 C24 103.67(19)
C27 C28 H28A 111.0
C24 C28 H28A 111.0
C27 C28 H28B 111.0
C24 C28 H28B 111.0
H28A C28 H28B 109.0
O6 C29 C30 130.0(2)
O6 C29 C24 124.2(2)
C30 C29 C24 105.9(2)
C35 C30 C31 121.2(2)
C35 C30 C29 106.7(2)
C31 C30 C29 132.0(2)
C32 C31 C30 117.7(3)
C32 C31 H31 121.2
C30 C31 H31 121.2
C31 C32 C33 120.6(3)
C31 C32 H32 119.7
C33 C32 H32 119.7
C34 C33 C32 122.4(2)
C34 C33 H33 118.8
C32 C33 H33 118.8
C33 C34 C35 116.5(3)
C33 C34 H34 121.8
C35 C34 H34 121.8
O5 C35 C30 114.3(2)
O5 C35 C34 124.1(2)
C30 C35 C34 121.5(2)
C41 C36 C37 118.8(2)
C41 C36 C25 120.0(2)
C37 C36 C25 121.1(2)
C38 C37 C36 120.9(2)
C38 C37 H37 119.6
C36 C37 H37 119.6
C39 C38 C37 119.0(2)
C39 C38 H38 120.5
C37 C38 H38 120.5
C40 C39 C38 121.7(2)
C40 C39 Cl2 119.4(2)
C38 C39 Cl2 118.9(2)
C39 C40 C41 118.8(2)
C39 C40 H40 120.6
C41 C40 H40 120.6
C36 C41 C40 120.9(2)
C36 C41 H41 119.5
C40 C41 H41 119.5
O8 C42 O7 126.2(2)
O8 C42 C26 123.9(2)
O7 C42 C26 110.0(2)
O7 C43 C45 110.2(2)
O7 C43 C44 109.5(2)
C45 C43 C44 112.2(3)
O7 C43 C46 102.3(2)
C45 C43 C46 111.1(3)
C44 C43 C46 111.2(3)
C43 C44 H44A 109.5
C43 C44 H44B 109.5
H44A C44 H44B 109.5
C43 C44 H44C 109.5
H44A C44 H44C 109.5
H44B C44 H44C 109.5
C43 C45 H45A 109.5
C43 C45 H45B 109.5
H45A C45 H45B 109.5
C43 C45 H45C 109.5
H45A C45 H45C 109.5
H45B C45 H45C 109.5
C43 C46 H46A 109.5
C43 C46 H46B 109.5
H46A C46 H46B 109.5
C43 C46 H46C 109.5
H46A C46 H46C 109.5
H46B C46 H46C 109.5

loop_
_geom_bond_atom_site_label_1
_geom_bond_atom_site_label_2
_geom_bond_distance
Cl1 C16 1.751(2)
Cl2 C39 1.749(2)
O1 C12 1.364(3)
O1 C1 1.455(3)
O2 C6 1.216(3)
O3 C19 1.338(3)
O3 C20 1.483(3)
O4 C19 1.207(3)
O5 C35 1.362(3)
O5 C24 1.457(3)
O6 C29 1.216(3)
O7 C42 1.326(3)
O7 C43 1.476(3)
O8 C42 1.205(3)
C1 C6 1.527(3)
C1 C5 1.539(3)
C1 C2 1.562(3)
C2 C13 1.513(3)
C2 C3 1.522(3)
C2 H2 1.0000
C3 C4 1.327(3)
C3 C19 1.488(3)
C4 C5 1.496(3)
C4 H4 0.9500
C5 H5A 0.9900
C5 H5B 0.9900
C6 C7 1.451(3)
C7 C12 1.386(4)
C7 C8 1.400(4)
C8 C9 1.376(4)
C8 H8 0.9500
C9 C10 1.395(4)
C9 H9 0.9500
C10 C11 1.387(4)
C10 H10 0.9500
C11 C12 1.390(4)
C11 H11 0.9500
C13 C14 1.387(4)
C13 C18 1.391(3)
C14 C15 1.394(3)
C14 H14 0.9500
C15 C16 1.377(4)
C15 H15 0.9500
C16 C17 1.381(4)
C17 C18 1.388(3)
C17 H17 0.9500
C18 H18 0.9500
C20 C22 1.510(4)
C20 C21 1.511(4)
C20 C23 1.515(4)
C21 H21A 0.9800
C21 H21B 0.9800
C21 H21C 0.9800
C22 H22A 0.9800
C22 H22B 0.9800
C22 H22C 0.9800
C23 H23A 0.9800
C23 H23B 0.9800
C23 H23C 0.9800
C24 C29 1.529(3)
C24 C28 1.539(3)
C24 C25 1.562(3)
C25 C36 1.511(3)
C25 C26 1.512(3)
C25 H25 1.0000
C26 C27 1.330(4)
C26 C42 1.489(3)
C27 C28 1.492(4)
C27 H27 0.9500
C28 H28A 0.9900
C28 H28B 0.9900
C29 C30 1.458(3)
C30 C35 1.387(4)
C30 C31 1.394(4)
C31 C32 1.380(4)
C31 H31 0.9500
C32 C33 1.395(4)
C32 H32 0.9500
C33 C34 1.383(4)
C33 H33 0.9500
C34 C35 1.396(3)
C34 H34 0.9500
C36 C41 1.387(3)
C36 C37 1.393(3)
C37 C38 1.384(3)
C37 H37 0.9500
C38 C39 1.383(4)
C38 H38 0.9500
C39 C40 1.374(4)
C40 C41 1.395(4)
C40 H40 0.9500
C41 H41 0.9500
C43 C45 1.493(4)
C43 C44 1.508(4)
C43 C46 1.511(4)
C44 H44A 0.9800
C44 H44B 0.9800
C44 H44C 0.9800
C45 H45A 0.9800
C45 H45B 0.9800
C45 H45C 0.9800
C46 H46A 0.9800
C46 H46B 0.9800
C46 H46C 0.9800

loop_
_geom_torsion_atom_site_label_1
_geom_torsion_atom_site_label_2
_geom_torsion_atom_site_label_3
_geom_torsion_atom_site_label_4
_geom_torsion
C12 O1 C1 C6 7.8(2)
C12 O1 C1 C5 -112.2(2)
C12 O1 C1 C2 132.4(2)
O1 C1 C2 C13 -32.4(3)
C6 C1 C2 C13 87.3(3)
C5 C1 C2 C13 -149.1(2)
O1 C1 C2 C3 95.7(2)
C6 C1 C2 C3 -144.6(2)
C5 C1 C2 C3 -21.0(2)
C13 C2 C3 C4 141.6(2)
C1 C2 C3 C4 14.2(3)
C13 C2 C3 C19 -46.1(3)
C1 C2 C3 C19 -173.5(2)
C19 C3 C4 C5 -173.3(2)
C2 C3 C4 C5 -1.2(3)
C3 C4 C5 C1 -12.7(3)
O1 C1 C5 C4 -98.8(2)
C6 C1 C5 C4 145.5(2)
C2 C1 C5 C4 20.7(2)
O1 C1 C6 O2 177.4(2)
C5 C1 C6 O2 -65.6(3)
C2 C1 C6 O2 54.3(3)
O1 C1 C6 C7 -5.8(2)
C5 C1 C6 C7 111.2(2)
C2 C1 C6 C7 -128.9(2)
O2 C6 C7 C12 178.2(3)
C1 C6 C7 C12 1.7(2)
O2 C6 C7 C8 2.2(5)
C1 C6 C7 C8 -174.3(3)
C12 C7 C8 C9 -0.9(4)
C6 C7 C8 C9 174.7(3)
C7 C8 C9 C10 -0.4(4)
C8 C9 C10 C11 1.3(4)
C9 C10 C11 C12 -0.8(4)
C1 O1 C12 C7 -7.3(3)
C1 O1 C12 C11 171.3(2)
C8 C7 C12 O1 -180.0(2)
C6 C7 C12 O1 3.4(3)
C8 C7 C12 C11 1.4(4)
C6 C7 C12 C11 -175.2(2)
C10 C11 C12 O1 -179.1(2)
C10 C11 C12 C7 -0.5(4)
C3 C2 C13 C14 128.0(2)
C1 C2 C13 C14 -111.9(2)
C3 C2 C13 C18 -50.5(3)
C1 C2 C13 C18 69.6(3)
C18 C13 C14 C15 1.0(4)
C2 C13 C14 C15 -177.6(2)
C13 C14 C15 C16 0.1(4)
C14 C15 C16 C17 -1.0(4)
C14 C15 C16 Cl1 178.60(19)
C15 C16 C17 C18 0.8(4)
Cl1 C16 C17 C18 -178.77(19)
C16 C17 C18 C13 0.3(4)
C14 C13 C18 C17 -1.2(4)
C2 C13 C18 C17 177.3(2)
C20 O3 C19 O4 -3.7(4)
C20 O3 C19 C3 175.7(2)
C4 C3 C19 O4 173.3(3)
C2 C3 C19 O4 2.0(4)
C4 C3 C19 O3 -6.1(3)
C2 C3 C19 O3 -177.3(2)
C19 O3 C20 C22 -57.7(3)
C19 O3 C20 C21 67.5(3)
C19 O3 C20 C23 -175.4(2)
C35 O5 C24 C29 0.6(2)
C35 O5 C24 C28 -123.05(19)
C35 O5 C24 C25 122.2(2)
O5 C24 C25 C36 -32.8(3)
C29 C24 C25 C36 84.7(3)
C28 C24 C25 C36 -149.7(2)
O5 C24 C25 C26 94.7(2)
C29 C24 C25 C26 -147.79(19)
C28 C24 C25 C26 -22.2(2)
C36 C25 C26 C27 142.0(2)
C24 C25 C26 C27 14.1(3)
C36 C25 C26 C42 -45.9(3)
C24 C25 C26 C42 -173.8(2)
C42 C26 C27 C28 -171.7(2)
C25 C26 C27 C28 0.3(3)
C26 C27 C28 C24 -15.0(3)
O5 C24 C28 C27 -96.4(2)
C29 C24 C28 C27 146.3(2)
C25 C24 C28 C27 22.8(2)
O5 C24 C29 O6 -178.1(2)
C28 C24 C29 O6 -59.0(3)
C25 C24 C29 O6 60.6(3)
O5 C24 C29 C30 1.0(2)
C28 C24 C29 C30 120.1(2)
C25 C24 C29 C30 -120.3(2)
O6 C29 C30 C35 176.8(2)
C24 C29 C30 C35 -2.2(2)
O6 C29 C30 C31 -1.1(4)
C24 C29 C30 C31 179.9(2)
C35 C30 C31 C32 -1.2(4)
C29 C30 C31 C32 176.5(2)
C30 C31 C32 C33 -0.6(4)
C31 C32 C33 C34 1.2(4)
C32 C33 C34 C35 0.0(4)
C24 O5 C35 C30 -2.2(3)
C24 O5 C35 C34 176.3(2)
C31 C30 C35 O5 -179.0(2)
C29 C30 C35 O5 2.8(3)
C31 C30 C35 C34 2.5(4)
C29 C30 C35 C34 -175.7(2)
C33 C34 C35 O5 179.8(2)
C33 C34 C35 C30 -1.9(3)
C26 C25 C36 C41 126.4(2)
C24 C25 C36 C41 -113.5(3)
C26 C25 C36 C37 -49.4(3)
C24 C25 C36 C37 70.7(3)
C41 C36 C37 C38 -0.5(4)
C25 C36 C37 C38 175.3(2)
C36 C37 C38 C39 0.6(4)
C37 C38 C39 C40 -0.6(4)
C37 C38 C39 Cl2 178.35(18)
C38 C39 C40 C41 0.5(4)
Cl2 C39 C40 C41 -178.43(18)
C37 C36 C41 C40 0.4(4)
C25 C36 C41 C40 -175.4(2)
C39 C40 C41 C36 -0.4(4)
C43 O7 C42 O8 -3.0(4)
C43 O7 C42 C26 178.5(2)
C27 C26 C42 O8 -23.4(4)
C25 C26 C42 O8 165.4(2)
C27 C26 C42 O7 155.2(2)
C25 C26 C42 O7 -16.1(3)
C42 O7 C43 C45 -58.1(3)
C42 O7 C43 C44 65.7(3)
C42 O7 C43 C46 -176.2(3)
